data_2201888
loop_
_publ_author_name
'Aree, Thammarat'
'Tip-pyang, Santi'
'Paramapojn, Sompol'
'Chaichit, Narongsak'

_publ_section_title
;3,9-Dimethoxy-6a,11a-dihydro-6<i>H</i>-benzo[4,5]furo[3,2-<i>c</i>]chromene-4,10-diol
 monohydrate
;
_journal_issue 3
_journal_name_full 'Acta Crystallographica Section E'
_journal_page_first o381
_journal_page_last o383
_journal_paper_doi 10.1107/S1600536803004227
_journal_volume 59
_journal_year 2003
_chemical_formula_iupac 'C17 H16 O6, H2 O'
_chemical_formula_moiety 'C17 H16 O6, H2 O'
_chemical_formula_sum 'C17 H18 O7'
_chemical_formula_weight 334.31
_chemical_melting_point 429.0(10)
_chemical_name_common 'Melilotocarpan D monohydrate'
_chemical_name_systematic
;
3,9-Dimethoxy-6a,11a-dihydro-6H-benzo[4,5]furo[3,2-c]chromene-4,10-diol
monohydrate
;
_space_group_IT_number 4
_symmetry_cell_setting monoclinic
_symmetry_space_group_name_Hall 'P 2yb'
_symmetry_space_group_name_H-M 'P 1 21 1'
_atom_sites_solution_hydrogens difmap
_atom_sites_solution_primary direct
_atom_sites_solution_secondary difmap
_audit_creation_method 'SHELXL-97 puls manual editing'
_cell_angle_alpha 90.00
_cell_angle_beta 100.4540(10)
_cell_angle_gamma 90.00
_cell_formula_units_Z 2
_cell_length_a 6.9036(2)
_cell_length_b 12.3647(3)
_cell_length_c 9.50540(10)
_cell_measurement_reflns_used 105
_cell_measurement_temperature 295(2)
_cell_measurement_theta_max 30.53
_cell_measurement_theta_min 2.18
_cell_volume 797.92(3)
_computing_cell_refinement 'SAINT (Siemens, 1996)'
_computing_data_collection 'SMART (Siemens, 1996)'
_computing_data_reduction 'SHELXTL (Siemens, 1996) and SAINT'
_computing_molecular_graphics 'PLATON (Spek, 1990) and ORTEPIII (Burnett & Johnson, 1996)'
_computing_publication_material 'PLATON and SHELXL97'
_computing_structure_refinement 'SHELXL97 (Sheldrick, 1997)'
_computing_structure_solution 'SHELXS97 (Sheldrick, 1997)'
_diffrn_ambient_temperature 295(2)
_diffrn_measured_fraction_theta_full 0.951
_diffrn_measured_fraction_theta_max 0.951
_diffrn_measurement_device_type 'Bruker SMART CCD'
_diffrn_measurement_method \w
_diffrn_radiation_monochromator graphite
_diffrn_radiation_source 'fine-focus sealed tube'
_diffrn_radiation_type MoK\a
_diffrn_radiation_wavelength 0.71073
_diffrn_reflns_av_R_equivalents 0.0224
_diffrn_reflns_av_sigmaI/netI 0.0306
_diffrn_reflns_limit_h_max 9
_diffrn_reflns_limit_h_min -7
_diffrn_reflns_limit_k_max 17
_diffrn_reflns_limit_k_min -17
_diffrn_reflns_limit_l_max 13
_diffrn_reflns_limit_l_min -10
_diffrn_reflns_number 5907
_diffrn_reflns_theta_full 30.49
_diffrn_reflns_theta_max 30.49
_diffrn_reflns_theta_min 2.18
_diffrn_standards_decay_% 0
_diffrn_standards_number 0
_exptl_absorpt_coefficient_mu 0.109
_exptl_absorpt_correction_T_max 0.986
_exptl_absorpt_correction_T_min 0.962
_exptl_absorpt_correction_type multi-scan
_exptl_absorpt_process_details '(SADABS; Sheldrick, 1996)'
_exptl_crystal_colour colourless
_exptl_crystal_density_diffrn 1.391
_exptl_crystal_density_method 'not measured'
_exptl_crystal_description plate
_exptl_crystal_F_000 352
_exptl_crystal_size_max .3
_exptl_crystal_size_mid .3
_exptl_crystal_size_min .1
_refine_diff_density_max 0.166
_refine_diff_density_min -0.176
_refine_ls_extinction_method none
_refine_ls_goodness_of_fit_ref 1.037
_refine_ls_hydrogen_treatment refall
_refine_ls_matrix_type full
_refine_ls_number_parameters 289
_refine_ls_number_reflns 2412
_refine_ls_number_restraints 1
_refine_ls_restrained_S_all 1.037
_refine_ls_R_factor_all 0.0489
_refine_ls_R_factor_gt 0.0376
_refine_ls_shift/su_max 0.001
_refine_ls_shift/su_mean 0.000
_refine_ls_structure_factor_coef Fsqd
_refine_ls_weighting_details 'calc w = 1/[\s^2^(Fo^2^)+(0.0498P)^2^+0.0697P] where P = (Fo^2^+2Fc^2^)/3'
_refine_ls_weighting_scheme calc
_refine_ls_wR_factor_gt 0.0887
_refine_ls_wR_factor_ref 0.0947
_reflns_number_gt 2036
_reflns_number_total 2412
_reflns_threshold_expression I>2\s(I)
_cod_data_source_file ci6203.cif
_cod_data_source_block I
_cod_depositor_comments
;
The following automatic conversions were performed:

'_chemical_melting_point' value '428--430' was changed to '429.0(10)'
- the average value was taken and precision was estimated.

Automatic conversion script
Id: cif_fix_values 1646 2011-03-28 12:23:43Z adriana 

The following automatic conversions were performed:

'_chemical_melting_point' value '428--430' was changed to '429.0(10)'
- the average value was taken and precision was estimated.

Automatic conversion script
Id: cif_fix_values 1715 2011-07-08 13:25:40Z adriana 
;
_cod_original_sg_symbol_H-M 'P 21'
_cod_database_code 2201888
_cod_database_fobs_code 2201888

loop_
_symmetry_equiv_pos_as_xyz
'x, y, z'
'-x, y+1/2, -z'

loop_
_atom_site_label
_atom_site_fract_x
_atom_site_fract_y
_atom_site_fract_z
_atom_site_U_iso_or_equiv
_atom_site_adp_type
_atom_site_calc_flag
_atom_site_refinement_flags
_atom_site_occupancy
_atom_site_disorder_assembly
_atom_site_disorder_group
_atom_site_type_symbol
C1 -0.2422(3) 0.5334(2) 0.3087(2) 0.0412(5) Uani d . 1 . . C
H1 -0.251(4) 0.529(3) 0.409(3) 0.051(8) Uiso d . 1 . . H
C2 -0.3715(3) 0.6006(2) 0.2186(3) 0.0408(5) Uani d . 1 . . C
H2 -0.460(5) 0.639(3) 0.254(3) 0.050(8) Uiso d . 1 . . H
C3 -0.3576(3) 0.60943(17) 0.0744(2) 0.0358(4) Uani d . 1 . . C
O3 -0.4788(3) 0.66976(16) -0.02575(18) 0.0485(4) Uani d . 1 . . O
C3' -0.6290(6) 0.7316(4) 0.0191(4) 0.0714(10) Uani d . 1 . . C
H3'A -0.726(6) 0.687(4) 0.057(5) 0.087(13) Uiso d . 1 . . H
H3'B -0.566(5) 0.784(3) 0.092(4) 0.072(11) Uiso d . 1 . . H
H3'C -0.691(7) 0.772(4) -0.056(5) 0.096(14) Uiso d . 1 . . H
C4 -0.2100(3) 0.55288(17) 0.0223(2) 0.0320(4) Uani d . 1 . . C
O4 -0.1988(2) 0.56457(15) -0.11943(16) 0.0404(4) Uani d . 1 . . O
H4 -0.094(5) 0.547(3) -0.133(3) 0.056(9) Uiso d . 1 . . H
C4A -0.0812(3) 0.48569(17) 0.1137(2) 0.0323(4) Uani d . 1 . . C
O5 0.0530(2) 0.43102(15) 0.05049(16) 0.0442(4) Uani d . 1 . . O
C6 0.2204(4) 0.3904(2) 0.1495(2) 0.0433(5) Uani d . 1 . . C
H6A 0.289(4) 0.344(3) 0.097(3) 0.055(8) Uiso d . 1 . . H
H6B 0.300(4) 0.447(2) 0.186(3) 0.039(7) Uiso d . 1 . . H
C6A 0.1607(4) 0.32531(18) 0.2700(3) 0.0412(5) Uani d . 1 . . C
H6C 0.086(5) 0.261(3) 0.232(3) 0.053(8) Uiso d . 1 . . H
C6B 0.3393(4) 0.30549(18) 0.3848(2) 0.0377(5) Uani d . 1 . . C
C7 0.4971(4) 0.23542(19) 0.3929(3) 0.0442(5) Uani d . 1 . . C
H7 0.502(4) 0.182(3) 0.317(3) 0.057(9) Uiso d . 1 . . H
C8 0.6550(4) 0.24471(18) 0.5077(3) 0.0403(5) Uani d . 1 . . C
H8 0.764(4) 0.199(3) 0.517(3) 0.047(8) Uiso d . 1 . . H
C9 0.6543(3) 0.32578(17) 0.6091(2) 0.0334(4) Uani d . 1 . . C
O9 0.8041(2) 0.34654(15) 0.72279(18) 0.0447(4) Uani d . 1 . . O
C9' 0.9776(4) 0.2813(3) 0.7380(3) 0.0490(6) Uani d . 1 . . C
H9'A 1.068(5) 0.307(3) 0.823(3) 0.058(9) Uiso d . 1 . . H
H9'B 0.939(5) 0.207(4) 0.741(4) 0.072(10) Uiso d . 1 . . H
H9'C 1.041(5) 0.290(3) 0.652(4) 0.068(10) Uiso d . 1 . . H
C10 0.4926(3) 0.39682(17) 0.6031(2) 0.0322(4) Uani d . 1 . . C
O10 0.4845(3) 0.47394(14) 0.70506(18) 0.0460(4) Uani d . 1 . . O
H10 0.599(5) 0.493(3) 0.754(3) 0.053(8) Uiso d . 1 . . H
C10A 0.3382(3) 0.38446(16) 0.4890(2) 0.0328(4) Uani d . 1 . . C
O11 0.1733(2) 0.45040(13) 0.46465(15) 0.0381(4) Uani d . 1 . . O
C11A 0.0320(3) 0.39450(19) 0.3505(2) 0.0363(4) Uani d . 1 . . C
H11A -0.047(4) 0.350(2) 0.401(3) 0.035(6) Uiso d . 1 . . H
C11B -0.0959(3) 0.47511(17) 0.2584(2) 0.0340(4) Uani d . 1 . . C
O1W 0.1125(4) 0.5613(2) 0.7443(3) 0.0690(6) Uani d . 1 . . O
H1W 0.220(10) 0.581(6) 0.791(7) 0.15(3) Uiso d . 1 . . H
H2W 0.126(13) 0.521(9) 0.664(11) 0.25(4) Uiso d . 1 . . H

loop_
_atom_site_aniso_label
_atom_site_aniso_U_11
_atom_site_aniso_U_22
_atom_site_aniso_U_33
_atom_site_aniso_U_12
_atom_site_aniso_U_13
_atom_site_aniso_U_23
C1 0.0369(10) 0.0528(14) 0.0351(11) -0.0009(10) 0.0094(8) -0.0001(9)
C2 0.0347(10) 0.0483(13) 0.0410(12) 0.0056(9) 0.0111(9) -0.0046(9)
C3 0.0315(9) 0.0363(10) 0.0391(11) 0.0006(8) 0.0050(8) -0.0021(8)
O3 0.0452(9) 0.0562(11) 0.0439(10) 0.0203(8) 0.0077(7) 0.0038(8)
C3' 0.0633(19) 0.084(2) 0.070(2) 0.040(2) 0.0191(17) 0.011(2)
C4 0.0306(8) 0.0338(10) 0.0303(9) -0.0026(8) 0.0022(7) -0.0053(8)
O4 0.0377(7) 0.0521(9) 0.0308(7) 0.0111(8) 0.0047(6) -0.0003(7)
C4A 0.0290(8) 0.0334(10) 0.0336(9) -0.0008(8) 0.0032(7) -0.0050(8)
O5 0.0437(8) 0.0551(10) 0.0317(7) 0.0177(8) 0.0016(6) -0.0043(7)
C6 0.0393(11) 0.0524(14) 0.0360(11) 0.0136(11) 0.0012(9) -0.0058(10)
C6A 0.0446(12) 0.0315(10) 0.0419(12) -0.0001(9) -0.0071(9) -0.0058(9)
C6B 0.0420(11) 0.0310(10) 0.0369(11) 0.0008(8) -0.0017(9) -0.0011(8)
C7 0.0529(14) 0.0323(10) 0.0439(12) 0.0090(10) -0.0006(10) -0.0064(9)
C8 0.0439(12) 0.0324(11) 0.0433(12) 0.0096(9) 0.0048(9) 0.0021(9)
C9 0.0329(9) 0.0325(10) 0.0338(10) 0.0040(8) 0.0035(7) 0.0042(8)
O9 0.0374(8) 0.0474(9) 0.0445(9) 0.0127(7) -0.0051(6) -0.0040(7)
C9' 0.0402(12) 0.0570(16) 0.0470(14) 0.0174(12) 0.0008(10) 0.0033(12)
C10 0.0344(9) 0.0304(9) 0.0315(9) 0.0039(8) 0.0056(7) 0.0000(8)
O10 0.0409(8) 0.0494(10) 0.0428(8) 0.0151(7) -0.0052(7) -0.0138(7)
C10A 0.0327(9) 0.0330(10) 0.0319(10) 0.0031(8) 0.0035(8) 0.0024(8)
O11 0.0344(7) 0.0438(9) 0.0340(7) 0.0085(7) 0.0000(6) -0.0042(6)
C11A 0.0329(9) 0.0393(11) 0.0342(10) -0.0049(9) -0.0008(8) 0.0043(9)
C11B 0.0298(9) 0.0371(11) 0.0335(9) -0.0039(8) 0.0015(7) -0.0001(8)
O1W 0.0549(11) 0.0826(16) 0.0757(15) 0.0063(13) 0.0286(11) -0.0065(14)

loop_
_atom_type_symbol
_atom_type_description
_atom_type_scat_dispersion_real
_atom_type_scat_dispersion_imag
_atom_type_scat_source
C C 0.0033 0.0016 'International Tables Vol C Tables 4.2.6.8 and 6.1.1.4'
H H 0.0000 0.0000 'International Tables Vol C Tables 4.2.6.8 and 6.1.1.4'
O O 0.0106 0.0060 'International Tables Vol C Tables 4.2.6.8 and 6.1.1.4'

loop_
_geom_angle_atom_site_label_1
_geom_angle_atom_site_label_2
_geom_angle_atom_site_label_3
_geom_angle
C2 C1 C11B 121.4(2)
C2 C1 H1 119.4(18)
C11B C1 H1 119.2(18)
C1 C2 C3 119.9(2)
C1 C2 H2 120(2)
C3 C2 H2 120(2)
O3 C3 C2 125.69(19)
O3 C3 C4 114.75(18)
C2 C3 C4 119.55(19)
C3 O3 C3' 118.3(2)
O3 C3' H3'A 113(3)
O3 C3' H3'B 108(2)
H3'A C3' H3'B 111(3)
O3 C3' H3'C 109(3)
H3'A C3' H3'C 110(4)
H3'B C3' H3'C 106(4)
O4 C4 C4A 122.05(17)
O4 C4 C3 118.03(18)
C4A C4 C3 119.92(17)
C4 O4 H4 110(2)
O5 C4A C4 115.14(17)
O5 C4A C11B 123.94(18)
C4 C4A C11B 120.91(18)
C4A O5 C6 114.29(16)
O5 C6 C6A 112.5(2)
O5 C6 H6A 106.5(18)
C6A C6 H6A 108.4(19)
O5 C6 H6B 109.8(17)
C6A C6 H6B 110.2(16)
H6A C6 H6B 109(2)
C6B C6A C6 109.4(2)
C6B C6A C11A 101.60(17)
C6 C6A C11A 110.01(19)
C6B C6A H6C 116.2(19)
C6 C6A H6C 110.5(17)
C11A C6A H6C 108.6(18)
C7 C6B C10A 120.3(2)
C7 C6B C6A 132.3(2)
C10A C6B C6A 106.92(19)
C6B C7 C8 119.1(2)
C6B C7 H7 121.0(18)
C8 C7 H7 119.8(18)
C9 C8 C7 119.9(2)
C9 C8 H8 118.4(18)
C7 C8 H8 121.6(18)
O9 C9 C8 125.55(19)
O9 C9 C10 113.01(18)
C8 C9 C10 121.44(19)
C9 O9 C9' 118.07(19)
O9 C9' H9'A 107.4(19)
O9 C9' H9'B 108(2)
H9'A C9' H9'B 115(3)
O9 C9' H9'C 110(2)
H9'A C9' H9'C 109(3)
H9'B C9' H9'C 107(3)
O10 C10 C10A 120.49(18)
O10 C10 C9 122.55(18)
C10A C10 C9 116.95(18)
C10 O10 H10 115(2)
C10 C10A O11 123.97(18)
C10 C10A C6B 122.16(18)
O11 C10A C6B 113.84(18)
C10A O11 C11A 104.96(15)
O11 C11A C11B 110.74(18)
O11 C11A C6A 105.08(16)
C11B C11A C6A 114.31(18)
O11 C11A H11A 104.9(15)
C11B C11A H11A 110.2(15)
C6A C11A H11A 111.1(15)
C1 C11B C4A 118.25(19)
C1 C11B C11A 121.94(19)
C4A C11B C11A 119.56(19)
H1W O1W H2W 112(7)

loop_
_geom_bond_atom_site_label_1
_geom_bond_atom_site_label_2
_geom_bond_site_symmetry_2
_geom_bond_distance
_geom_bond_publ_flag
C1 C2 . 1.394(3) ?
C1 C11B . 1.394(3) ?
C1 H1 . 0.97(3) ?
C2 C3 . 1.396(3) ?
C2 H2 . 0.89(3) ?
C3 O3 . 1.369(3) y
C3 C4 . 1.399(3) ?
O3 C3' . 1.415(3) y
C3' H3'A . 0.99(5) ?
C3' H3'B . 0.99(4) ?
C3' H3'C . 0.91(5) ?
C4 O4 . 1.371(2) y
C4 C4A . 1.398(3) ?
O4 H4 . 0.79(3) ?
C4A O5 . 1.370(2) y
C4A C11B . 1.404(3) ?
O5 C6 . 1.442(3) y
C6 C6A . 1.517(4) y
C6 H6A . 0.95(3) ?
C6 H6B . 0.92(3) ?
C6A C6B . 1.511(3) y
C6A C11A . 1.534(3) y
C6A H6C . 0.98(3) ?
C6B C7 . 1.383(3) ?
C6B C10A . 1.392(3) y
C7 C8 . 1.400(4) ?
C7 H7 . 0.99(3) ?
C8 C9 . 1.391(3) ?
C8 H8 . 0.93(3) ?
C9 O9 . 1.378(3) y
C9 C10 . 1.414(3) ?
O9 C9' . 1.429(3) y
C9' H9'A . 0.98(3) ?
C9' H9'B . 0.96(4) ?
C9' H9'C . 1.01(4) ?
C10 O10 . 1.368(3) y
C10 C10A . 1.384(3) ?
O10 H10 . 0.87(3) ?
C10A O11 . 1.385(2) y
O11 C11A . 1.491(3) y
C11A C11B . 1.503(3) y
C11A H11A . 0.96(3) ?
O1W H1W . 0.83(7) ?
O1W H2W . 0.93(11) ?

loop_
_geom_hbond_atom_site_label_D
_geom_hbond_atom_site_label_H
_geom_hbond_atom_site_label_A
_geom_hbond_site_symmetry_A
_geom_hbond_distance_DH
_geom_hbond_distance_HA
_geom_hbond_distance_DA
_geom_hbond_angle_DHA
_geom_hbond_publ_flag
O4 H4 O5 . 0.79(3) 2.34(3) 2.709(2) 110(3) y
O10 H10 O9 . 0.87(3) 2.35(3) 2.691(2) 103(2) y
O1W H2W O11 . 0.93(11) 2.16(11) 3.086(3) 171(9) y
O1W H1W O10 . 0.83(7) 2.51(7) 2.872(3) 108(6) y
O1W H2W O10 . 0.93(9) 2.50(9) 2.872(2) 104(6) y
O10 H10 O4 1_656 0.87(3) 1.89(3) 2.738(2) 163(3) y
O4 H4 O1W 1_554 0.79(3) 2.01(3) 2.703(3) 147(3) y
C7 H7 O10 2_646 0.99(3) 2.58(4) 3.373(3) 138(2) y

loop_
_geom_torsion_atom_site_label_1
_geom_torsion_atom_site_label_2
_geom_torsion_atom_site_label_3
_geom_torsion_atom_site_label_4
_geom_torsion
C11B C1 C2 C3 0.8(4)
C1 C2 C3 O3 177.9(2)
C1 C2 C3 C4 -1.8(3)
C2 C3 O3 C3' 1.8(4)
C4 C3 O3 C3' -178.4(3)
O3 C3 C4 O4 1.2(3)
C2 C3 C4 O4 -179.1(2)
O3 C3 C4 C4A -177.93(19)
C2 C3 C4 C4A 1.8(3)
O4 C4 C4A O5 -1.4(3)
C3 C4 C4A O5 177.65(19)
O4 C4 C4A C11B -179.96(19)
C3 C4 C4A C11B -0.9(3)
C4 C4A O5 C6 161.4(2)
C11B C4A O5 C6 -20.1(3)
C4A O5 C6 C6A 51.5(3)
O5 C6 C6A C6B -168.24(19)
O5 C6 C6A C11A -57.4(3)
C6 C6A C6B C7 -76.0(3)
C11A C6A C6B C7 167.7(3)
C6 C6A C6B C10A 96.7(2)
C11A C6A C6B C10A -19.5(2)
C10A C6B C7 C8 0.3(4)
C6A C6B C7 C8 172.2(2)
C6B C7 C8 C9 -2.0(4)
C7 C8 C9 O9 -176.8(2)
C7 C8 C9 C10 3.0(3)
C8 C9 O9 C9' 1.2(3)
C10 C9 O9 C9' -178.6(2)
O9 C9 C10 O10 -3.2(3)
C8 C9 C10 O10 176.9(2)
O9 C9 C10 C10A 177.63(19)
C8 C9 C10 C10A -2.2(3)
O10 C10 C10A O11 3.6(3)
C9 C10 C10A O11 -177.20(19)
O10 C10 C10A C6B -178.7(2)
C9 C10 C10A C6B 0.5(3)
C7 C6B C10A C10 0.4(3)
C6A C6B C10A C10 -173.3(2)
C7 C6B C10A O11 178.3(2)
C6A C6B C10A O11 4.6(3)
C10 C10A O11 C11A -168.9(2)
C6B C10A O11 C11A 13.2(2)
C10A O11 C11A C11B -149.01(18)
C10A O11 C11A C6A -25.1(2)
C6B C6A C11A O11 26.9(2)
C6 C6A C11A O11 -88.9(2)
C6B C6A C11A C11B 148.56(19)
C6 C6A C11A C11B 32.7(3)
C2 C1 C11B C4A 0.1(3)
C2 C1 C11B C11A -174.1(2)
O5 C4A C11B C1 -178.5(2)
C4 C4A C11B C1 -0.1(3)
O5 C4A C11B C11A -4.1(3)
C4 C4A C11B C11A 174.31(18)
O11 C11A C11B C1 -71.0(2)
C6A C11A C11B C1 170.5(2)
O11 C11A C11B C4A 114.8(2)
C6A C11A C11B C4A -3.6(3)

loop_
_cod_related_entry_id
_cod_related_entry_database
_cod_related_entry_code
1 ChemSpider 21175059
